data_8104695
loop_
_publ_author_name
'Xu, Zeng-Bing'
'He, Jing-Yuan'
'Shi, Da-Bin'

_publ_section_title
;
 Crystal structure of 6,6&#x2032;-((1E, 1&#x2032;E)-(((1R,
 2R)-1,2-diphenylethane-1,2-diyl)
 bis(azanylylidene))bis(methanylylidene))bis(2-ethylphenol), C32H32N2O2
;
_journal_issue 4
_journal_name_full 'Zeitschrift f\"ur Kristallographie - New Crystal Structures'
_journal_page_first 731
_journal_page_last 733
_journal_paper_doi 10.1515/ncrs-2021-0060
_journal_volume 236
_journal_year 2021
_chemical_absolute_configuration ad
_chemical_formula_moiety 'C32 H32 N2 O2'
_chemical_formula_sum 'C32 H32 N2 O2'
_chemical_formula_weight 476.59
_space_group_crystal_system orthorhombic
_space_group_IT_number 19
_space_group_name_Hall 'P 2ac 2ab'
_space_group_name_H-M_alt 'P 21 21 21'
_atom_sites_solution_hydrogens geom
_atom_sites_solution_primary dual
_cell_angle_alpha 90
_cell_angle_beta 90
_cell_angle_gamma 90
_cell_formula_units_Z 4
_cell_length_a 9.78920(12)
_cell_length_b 12.71913(14)
_cell_length_c 20.9423(3)
_cell_measurement_reflns_used 10429
_cell_measurement_temperature 149.99(10)
_cell_measurement_theta_max 73.6200
_cell_measurement_theta_min 2.1160
_cell_volume 2607.53(6)
_computing_cell_refinement 'CrysAlisPro 1.171.38.43f (Rigaku OD, 2015)'
_computing_data_collection 'CrysAlisPro 1.171.38.43f (Rigaku OD, 2015)'
_computing_data_reduction 'CrysAlisPro 1.171.38.43f (Rigaku OD, 2015)'
_computing_molecular_graphics 'Olex2 1.3-alpha (Dolomanov et al., 2009)'
_computing_publication_material 'Olex2 1.3-alpha (Dolomanov et al., 2009)'
_computing_structure_refinement 'SHELXL 2018/3 (Sheldrick, 2015)'
_computing_structure_solution 'SHELXT  (Sheldrick, 2015)'
_diffrn_ambient_environment N~2~
_diffrn_ambient_temperature 149.99(10)
_diffrn_detector 'CCD plate'
_diffrn_detector_area_resol_mean 5.2684
_diffrn_detector_type AtlasS2
_diffrn_measured_fraction_theta_full 1.000
_diffrn_measured_fraction_theta_max 0.987
_diffrn_measurement_details
;
List of Runs (angles in degrees, time in seconds):

  # Type    Start    End  Width  t~exp~   \w     \q     \k     \f   Frames
--------------------------------------------------------------------------
  1  \w    -65.00  34.00   1.00    1.00    --  -40.73  37.00-140.00   99
  2  \w    -65.00  34.00   1.00    1.00    --  -40.73  37.00 120.00   99
  3  \w     23.00  97.00   1.00    1.00    --   40.73-125.00  90.00   74
  4  \w     23.00  97.00   1.00    1.00    --   40.73-125.00-120.00   74
  5  \w     94.00 178.00   1.00    1.00    --  107.58 125.00  90.00   84
  6  \w     25.00 109.00   1.00    1.00    --  107.58 -94.00  30.00   84
  7  \w     34.00 122.00   1.00    1.00    --  107.58-125.00-120.00   88
  8  \w     98.00 178.00   1.00    1.00    --  107.58  86.00   3.00   80
  9  \w     35.00 160.00   1.00    1.00    --  107.58 -15.00  30.00  125
 10  \w   -116.00 -73.00   1.00    1.00    --  -40.98-156.00-160.00   43
;
_diffrn_measurement_device 'four-circle diffractometer'
_diffrn_measurement_device_type 'SuperNova, Dual, Cu at zero, AtlasS2'
_diffrn_measurement_method '\w scans'
_diffrn_orient_matrix_type 'CrysAlisPro convention (1999,Acta A55,543-557)'
_diffrn_orient_matrix_UB_11 0.0574461000
_diffrn_orient_matrix_UB_12 -0.0949346000
_diffrn_orient_matrix_UB_13 0.0369623000
_diffrn_orient_matrix_UB_21 -0.0454629000
_diffrn_orient_matrix_UB_22 -0.0737016000
_diffrn_orient_matrix_UB_23 -0.0543770000
_diffrn_orient_matrix_UB_31 0.1393027000
_diffrn_orient_matrix_UB_32 0.0150662000
_diffrn_orient_matrix_UB_33 -0.0329647000
_diffrn_radiation_monochromator mirror
_diffrn_radiation_probe x-ray
_diffrn_radiation_type 'Cu K\a'
_diffrn_radiation_wavelength 1.54184
_diffrn_reflns_av_R_equivalents 0.0244
_diffrn_reflns_av_unetI/netI 0.0249
_diffrn_reflns_Laue_measured_fraction_full 1.000
_diffrn_reflns_Laue_measured_fraction_max 0.987
_diffrn_reflns_limit_h_max 12
_diffrn_reflns_limit_h_min -7
_diffrn_reflns_limit_k_max 15
_diffrn_reflns_limit_k_min -13
_diffrn_reflns_limit_l_max 24
_diffrn_reflns_limit_l_min -25
_diffrn_reflns_number 12561
_diffrn_reflns_point_group_measured_fraction_full 1.000
_diffrn_reflns_point_group_measured_fraction_max 0.974
_diffrn_reflns_theta_full 67.684
_diffrn_reflns_theta_max 73.751
_diffrn_reflns_theta_min 4.066
_diffrn_source 'micro-focus sealed X-ray tube'
_diffrn_source_type 'SuperNova (Cu) X-ray Source'
_exptl_absorpt_coefficient_mu 0.591
_exptl_absorpt_correction_T_max 1.00000
_exptl_absorpt_correction_T_min 0.71946
_exptl_absorpt_correction_type multi-scan
_exptl_absorpt_process_details
;
CrysAlisPro 1.171.38.43f (Rigaku Oxford Diffraction, 2015)
Empirical absorption correction using spherical harmonics,
 implemented in SCALE3 ABSPACK scaling algorithm.
;
_exptl_crystal_colour yellow
_exptl_crystal_colour_primary yellow
_exptl_crystal_density_diffrn 1.214
_exptl_crystal_description block
_exptl_crystal_F_000 1016
_exptl_crystal_size_max 0.13
_exptl_crystal_size_mid 0.12
_exptl_crystal_size_min 0.1
_refine_diff_density_max 0.579
_refine_diff_density_min -0.438
_refine_diff_density_rms 0.090
_refine_ls_abs_structure_details
;
 Flack x determined using 2090 quotients [(I+)-(I-)]/[(I+)+(I-)]
 (Parsons, Flack and Wagner, Acta Cryst. B69 (2013) 249-259).
;
_refine_ls_abs_structure_Flack -0.02(9)
_refine_ls_extinction_coef .
_refine_ls_extinction_method none
_refine_ls_goodness_of_fit_ref 1.075
_refine_ls_hydrogen_treatment constr
_refine_ls_matrix_type full
_refine_ls_number_parameters 329
_refine_ls_number_reflns 5133
_refine_ls_number_restraints 7
_refine_ls_restrained_S_all 1.086
_refine_ls_R_factor_all 0.0542
_refine_ls_R_factor_gt 0.0535
_refine_ls_shift/su_max 0.000
_refine_ls_shift/su_mean 0.000
_refine_ls_structure_factor_coef Fsqd
_refine_ls_weighting_details 'w=1/[\s^2^(Fo^2^)+(0.0779P)^2^+0.9741P] where P=(Fo^2^+2Fc^2^)/3'
_refine_ls_weighting_scheme calc
_refine_ls_wR_factor_gt 0.1357
_refine_ls_wR_factor_ref 0.1365
_reflns_Friedel_coverage 0.745
_reflns_Friedel_fraction_full 1.000
_reflns_Friedel_fraction_max 0.958
_reflns_number_gt 5044
_reflns_number_total 5133
_reflns_threshold_expression 'I > 2\s(I)'
_cod_data_source_file suppl_j_ncrs-2021-0060_suppl.cif
_cod_data_source_block sdb-84
_cod_original_cell_volume 2607.53(5)
_cod_database_code 8104695
_shelx_space_group_comment
;
The symmetry employed for this shelxl refinement is uniquely defined
by the following loop, which should always be used as a source of
symmetry information in preference to the above space-group names.
They are only intended as comments.
;
_shelx_estimated_absorpt_t_max 0.943
_shelx_estimated_absorpt_t_min 0.927
_reflns_odcompleteness_completeness 99.96
_reflns_odcompleteness_iscentric 1
_reflns_odcompleteness_theta 66.97
_olex2_refinement_description
;
1. Fixed Uiso
 At 1.2 times of:
  All C(H) groups, All C(H,H) groups
 At 1.5 times of:
  All C(H,H,H) groups, All O(H) groups
2. Rigid bond restraints
 C18, C22
 with sigma for 1-2 distances of 0.01 and sigma for 1-3 distances of 0.01
3. Uiso/Uaniso restraints and constraints
C18 \\sim C22: within 2A with sigma of 0.002 and sigma for terminal atoms of
0.004 within 2A
4.a Ternary CH refined with riding coordinates:
 C7(H7), C8(H8)
4.b Secondary CH2 refined with riding coordinates:
 C22(H22A,H22B), C31(H31A,H31B)
4.c Aromatic/amide H refined with riding coordinates:
 C2(H2A), C3(H3), C4(H4), C5(H5), C6(H6), C10(H10), C11(H11), C12(H12),
 C13(H13), C14(H14), C15(H15), C19(H19), C20(H20), C21(H21), C24(H24), C26(H26),
  C27(H27), C28(H28)
4.d Idealised Me refined as rotating group:
 C23(H23A,H23B,H23C), C32(H32A,H32B,H32C)
4.e Idealised tetrahedral OH refined as rotating group:
 O1(H1), O2(H2)
;

loop_
_space_group_symop_operation_xyz
'x, y, z'
'-x+1/2, -y, z+1/2'
'-x, y+1/2, -z+1/2'
'x+1/2, -y+1/2, -z'

loop_
_atom_site_label
_atom_site_type_symbol
_atom_site_fract_x
_atom_site_fract_y
_atom_site_fract_z
_atom_site_U_iso_or_equiv
_atom_site_adp_type
_atom_site_occupancy
_atom_site_site_symmetry_order
_atom_site_calc_flag
_atom_site_refinement_flags_posn
_atom_site_refinement_flags_adp
_atom_site_refinement_flags_occupancy
_atom_site_disorder_assembly
_atom_site_disorder_group
O1 O 0.6789(3) 0.32760(18) 0.83208(10) 0.0439(6) Uani 1 1 d . . . . .
H1 H 0.639420 0.351668 0.800779 0.066 Uiso 1 1 calc R U . . .
O2 O 0.7564(2) 0.24223(15) 0.68175(9) 0.0322(4) Uani 1 1 d . . . . .
H2 H 0.713378 0.297399 0.684240 0.048 Uiso 1 1 calc R U . . .
N1 N 0.5336(2) 0.46340(18) 0.76594(10) 0.0246(5) Uani 1 1 d . . . . .
N2 N 0.6306(2) 0.40912(18) 0.64151(10) 0.0256(5) Uani 1 1 d . . . . .
C1 C 0.3444(3) 0.4322(2) 0.69217(12) 0.0273(6) Uani 1 1 d . . . . .
C2 C 0.2207(3) 0.4771(3) 0.67516(14) 0.0353(6) Uani 1 1 d . . . . .
H2A H 0.211018 0.549854 0.675520 0.042 Uiso 1 1 calc R U . . .
C3 C 0.1104(3) 0.4138(3) 0.65749(16) 0.0445(8) Uani 1 1 d . . . . .
H3 H 0.027836 0.444509 0.645943 0.053 Uiso 1 1 calc R U . . .
C4 C 0.1236(3) 0.3059(3) 0.65709(16) 0.0441(8) Uani 1 1 d . . . . .
H4 H 0.049815 0.264019 0.645477 0.053 Uiso 1 1 calc R U . . .
C5 C 0.2459(3) 0.2599(3) 0.67386(15) 0.0404(7) Uani 1 1 d . . . . .
H5 H 0.254620 0.187130 0.673122 0.048 Uiso 1 1 calc R U . . .
C6 C 0.3562(3) 0.3220(2) 0.69188(13) 0.0316(6) Uani 1 1 d . . . . .
H6 H 0.438045 0.290510 0.703796 0.038 Uiso 1 1 calc R U . . .
C7 C 0.4638(3) 0.5024(2) 0.70887(12) 0.0260(5) Uani 1 1 d . . . . .
H7 H 0.428554 0.572972 0.718036 0.031 Uiso 1 1 calc R U . . .
C8 C 0.5647(3) 0.5104(2) 0.65175(12) 0.0250(5) Uani 1 1 d . . . . .
H8 H 0.511601 0.527226 0.613415 0.030 Uiso 1 1 calc R U . . .
C9 C 0.6702(3) 0.5964(2) 0.66101(12) 0.0258(5) Uani 1 1 d . . . . .
C10 C 0.6379(3) 0.6985(2) 0.64190(14) 0.0338(6) Uani 1 1 d . . . . .
H10 H 0.551544 0.713166 0.625636 0.041 Uiso 1 1 calc R U . . .
C11 C 0.7340(4) 0.7783(2) 0.64705(16) 0.0426(8) Uani 1 1 d . . . . .
H11 H 0.712019 0.846188 0.634143 0.051 Uiso 1 1 calc R U . . .
C12 C 0.8614(4) 0.7572(3) 0.67116(15) 0.0421(7) Uani 1 1 d . . . . .
H12 H 0.925849 0.810646 0.674337 0.051 Uiso 1 1 calc R U . . .
C13 C 0.8941(3) 0.6565(3) 0.69071(15) 0.0392(7) Uani 1 1 d . . . . .
H13 H 0.980550 0.642483 0.707092 0.047 Uiso 1 1 calc R U . . .
C14 C 0.7985(3) 0.5762(2) 0.68602(13) 0.0314(6) Uani 1 1 d . . . . .
H14 H 0.820708 0.508760 0.699676 0.038 Uiso 1 1 calc R U . . .
C15 C 0.5159(3) 0.5141(2) 0.81800(13) 0.0262(5) Uani 1 1 d . . . . .
H15 H 0.465318 0.575987 0.816969 0.031 Uiso 1 1 calc R U . . .
C16 C 0.5716(3) 0.4789(2) 0.87885(12) 0.0266(5) Uani 1 1 d . . . . .
C17 C 0.6504(3) 0.3873(2) 0.88375(13) 0.0344(6) Uani 1 1 d . . . . .
C18 C 0.7057(5) 0.3569(3) 0.94287(17) 0.0556(9) Uani 1 1 d . U . . .
C19 C 0.6700(5) 0.4170(3) 0.99639(16) 0.0583(11) Uani 1 1 d . . . . .
H19 H 0.699968 0.395120 1.036385 0.070 Uiso 1 1 calc R U . . .
C20 C 0.5925(4) 0.5070(3) 0.99227(15) 0.0464(8) Uani 1 1 d . . . . .
H20 H 0.572640 0.545837 1.028721 0.056 Uiso 1 1 calc R U . . .
C21 C 0.5447(3) 0.5388(3) 0.93344(14) 0.0356(6) Uani 1 1 d . . . . .
H21 H 0.494133 0.600447 0.930036 0.043 Uiso 1 1 calc R U . . .
C22 C 0.8091(5) 0.2626(4) 0.9480(2) 0.0645(10) Uani 1 1 d . U . . .
H22A H 0.855318 0.251761 0.907563 0.077 Uiso 1 1 calc R U . . .
H22B H 0.877170 0.276721 0.980547 0.077 Uiso 1 1 calc R U . . .
C23 C 0.7290(6) 0.1703(5) 0.9649(3) 0.0855(16) Uani 1 1 d . . . . .
H23A H 0.663891 0.156148 0.931702 0.128 Uiso 1 1 calc R U . . .
H23B H 0.681683 0.182998 1.004286 0.128 Uiso 1 1 calc R U . . .
H23C H 0.788601 0.110925 0.969793 0.128 Uiso 1 1 calc R U . . .
C24 C 0.6364(3) 0.3722(2) 0.58495(12) 0.0270(5) Uani 1 1 d . . . . .
H24 H 0.595413 0.409393 0.551853 0.032 Uiso 1 1 calc R U . . .
C25 C 0.7054(3) 0.2731(2) 0.57068(12) 0.0268(5) Uani 1 1 d . . . . .
C26 C 0.7155(4) 0.2385(2) 0.50772(13) 0.0360(7) Uani 1 1 d . . . . .
H26 H 0.675961 0.277889 0.475200 0.043 Uiso 1 1 calc R U . . .
C27 C 0.7833(4) 0.1468(3) 0.49300(15) 0.0422(8) Uani 1 1 d . . . . .
H27 H 0.789439 0.124098 0.450882 0.051 Uiso 1 1 calc R U . . .
C28 C 0.8424(3) 0.0887(2) 0.54176(15) 0.0364(7) Uani 1 1 d . . . . .
H28 H 0.888045 0.026869 0.531477 0.044 Uiso 1 1 calc R U . . .
C29 C 0.8360(3) 0.1193(2) 0.60534(13) 0.0290(6) Uani 1 1 d . . . . .
C30 C 0.7651(3) 0.2123(2) 0.61966(12) 0.0256(5) Uani 1 1 d . . . . .
C31 C 0.9035(4) 0.0582(3) 0.65828(16) 0.0396(7) Uani 1 1 d . . . . .
H31A H 0.840309 0.004905 0.673357 0.048 Uiso 1 1 calc R U . . .
H31B H 0.921679 0.105529 0.693570 0.048 Uiso 1 1 calc R U . . .
C32 C 1.0362(4) 0.0051(3) 0.6391(2) 0.0479(8) Uani 1 1 d . . . . .
H32A H 1.018357 -0.045495 0.606058 0.072 Uiso 1 1 calc R U . . .
H32B H 1.074920 -0.029840 0.675442 0.072 Uiso 1 1 calc R U . . .
H32C H 1.099145 0.056967 0.623522 0.072 Uiso 1 1 calc R U . . .

loop_
_atom_site_aniso_label
_atom_site_aniso_U_11
_atom_site_aniso_U_22
_atom_site_aniso_U_33
_atom_site_aniso_U_23
_atom_site_aniso_U_13
_atom_site_aniso_U_12
O1 0.0632(15) 0.0413(12) 0.0272(11) -0.0052(9) -0.0076(10) 0.0163(11)
O2 0.0449(12) 0.0322(9) 0.0194(9) -0.0053(8) -0.0002(8) 0.0051(9)
N1 0.0261(10) 0.0297(11) 0.0181(10) 0.0001(8) -0.0012(8) 0.0008(9)
N2 0.0274(10) 0.0275(10) 0.0220(10) -0.0017(8) 0.0013(9) 0.0018(9)
C1 0.0280(13) 0.0387(14) 0.0151(11) -0.0010(10) 0.0023(10) 0.0010(11)
C2 0.0316(14) 0.0487(17) 0.0257(14) -0.0058(12) -0.0009(11) 0.0060(13)
C3 0.0245(14) 0.075(2) 0.0339(16) -0.0078(16) -0.0005(12) 0.0045(15)
C4 0.0347(16) 0.064(2) 0.0337(16) -0.0081(15) 0.0034(13) -0.0158(15)
C5 0.0457(18) 0.0456(17) 0.0299(15) 0.0010(13) 0.0029(13) -0.0127(15)
C6 0.0314(14) 0.0370(14) 0.0264(13) 0.0021(11) 0.0003(11) -0.0023(12)
C7 0.0282(12) 0.0316(13) 0.0182(12) 0.0002(10) -0.0005(10) 0.0064(11)
C8 0.0304(12) 0.0273(12) 0.0174(12) 0.0000(10) -0.0003(10) 0.0024(10)
C9 0.0337(13) 0.0280(13) 0.0158(11) -0.0004(9) 0.0046(10) 0.0017(11)
C10 0.0415(16) 0.0282(13) 0.0316(15) 0.0010(11) 0.0011(13) 0.0048(12)
C11 0.060(2) 0.0264(13) 0.0415(17) -0.0002(12) 0.0081(16) -0.0025(14)
C12 0.0496(18) 0.0380(16) 0.0387(16) -0.0030(13) 0.0087(15) -0.0136(15)
C13 0.0346(15) 0.0465(17) 0.0367(16) -0.0035(13) 0.0018(12) -0.0024(13)
C14 0.0347(14) 0.0320(13) 0.0275(14) 0.0011(11) 0.0012(11) 0.0020(11)
C15 0.0252(12) 0.0299(12) 0.0235(13) -0.0014(10) 0.0002(10) -0.0009(10)
C16 0.0285(12) 0.0323(13) 0.0192(12) -0.0031(11) 0.0004(10) -0.0044(11)
C17 0.0431(16) 0.0362(14) 0.0238(13) -0.0024(11) -0.0020(12) 0.0004(13)
C18 0.077(2) 0.0566(19) 0.0332(15) 0.0016(14) -0.0137(16) 0.0090(18)
C19 0.089(3) 0.062(2) 0.0240(16) 0.0021(15) -0.0178(18) 0.007(2)
C20 0.064(2) 0.054(2) 0.0211(14) -0.0078(13) -0.0020(14) 0.0015(17)
C21 0.0414(15) 0.0399(16) 0.0254(14) -0.0068(12) -0.0002(12) 0.0022(13)
C22 0.082(2) 0.069(2) 0.0430(17) 0.0035(16) -0.0076(17) -0.001(2)
C23 0.079(3) 0.105(4) 0.073(3) -0.011(3) 0.003(3) -0.022(3)
C24 0.0299(13) 0.0282(12) 0.0228(12) -0.0006(10) -0.0006(10) 0.0006(11)
C25 0.0303(13) 0.0286(12) 0.0215(12) -0.0043(10) 0.0007(10) 0.0005(10)
C26 0.0502(17) 0.0370(15) 0.0206(13) -0.0033(11) -0.0012(12) 0.0049(14)
C27 0.056(2) 0.0468(18) 0.0237(14) -0.0125(12) 0.0006(14) 0.0091(16)
C28 0.0425(16) 0.0337(14) 0.0330(15) -0.0098(12) 0.0007(12) 0.0049(13)
C29 0.0323(13) 0.0266(12) 0.0281(13) -0.0054(10) -0.0014(11) -0.0024(11)
C30 0.0298(13) 0.0263(12) 0.0207(12) -0.0035(10) 0.0011(10) -0.0057(10)
C31 0.0511(18) 0.0343(15) 0.0334(15) -0.0018(12) -0.0068(14) 0.0055(13)
C32 0.0423(17) 0.0379(16) 0.063(2) 0.0053(16) -0.0079(16) 0.0037(14)

loop_
_atom_type_symbol
_atom_type_description
_atom_type_scat_dispersion_real
_atom_type_scat_dispersion_imag
_atom_type_scat_source
C C 0.0181 0.0091 'International Tables Vol C Tables 4.2.6.8 and 6.1.1.4'
H H 0.0000 0.0000 'International Tables Vol C Tables 4.2.6.8 and 6.1.1.4'
N N 0.0311 0.0180 'International Tables Vol C Tables 4.2.6.8 and 6.1.1.4'
O O 0.0492 0.0322 'International Tables Vol C Tables 4.2.6.8 and 6.1.1.4'

loop_
_geom_angle_atom_site_label_1
_geom_angle_atom_site_label_2
_geom_angle_atom_site_label_3
_geom_angle
_geom_angle_site_symmetry_1
_geom_angle_site_symmetry_3
C17 O1 H1 109.5 . .
C30 O2 H2 109.5 . .
C15 N1 C7 117.5(2) . .
C24 N2 C8 118.8(2) . .
C2 C1 C6 118.8(3) . .
C2 C1 C7 119.4(3) . .
C6 C1 C7 121.8(3) . .
C1 C2 H2A 119.8 . .
C1 C2 C3 120.4(3) . .
C3 C2 H2A 119.8 . .
C2 C3 H3 119.9 . .
C4 C3 C2 120.2(3) . .
C4 C3 H3 119.9 . .
C3 C4 H4 119.9 . .
C5 C4 C3 120.2(3) . .
C5 C4 H4 119.9 . .
C4 C5 H5 119.9 . .
C4 C5 C6 120.2(3) . .
C6 C5 H5 119.9 . .
C1 C6 H6 119.9 . .
C5 C6 C1 120.2(3) . .
C5 C6 H6 119.9 . .
N1 C7 C1 110.4(2) . .
N1 C7 H7 108.3 . .
N1 C7 C8 110.7(2) . .
C1 C7 H7 108.3 . .
C1 C7 C8 110.6(2) . .
C8 C7 H7 108.3 . .
N2 C8 C7 109.7(2) . .
N2 C8 H8 107.9 . .
N2 C8 C9 110.8(2) . .
C7 C8 H8 107.9 . .
C9 C8 C7 112.4(2) . .
C9 C8 H8 107.9 . .
C10 C9 C8 118.7(3) . .
C14 C9 C8 122.1(2) . .
C14 C9 C10 119.1(3) . .
C9 C10 H10 119.8 . .
C11 C10 C9 120.3(3) . .
C11 C10 H10 119.8 . .
C10 C11 H11 120.0 . .
C12 C11 C10 120.1(3) . .
C12 C11 H11 120.0 . .
C11 C12 H12 120.0 . .
C11 C12 C13 120.1(3) . .
C13 C12 H12 120.0 . .
C12 C13 H13 119.9 . .
C12 C13 C14 120.3(3) . .
C14 C13 H13 119.9 . .
C9 C14 C13 120.1(3) . .
C9 C14 H14 120.0 . .
C13 C14 H14 120.0 . .
N1 C15 H15 118.6 . .
N1 C15 C16 122.7(2) . .
C16 C15 H15 118.6 . .
C17 C16 C15 121.7(2) . .
C21 C16 C15 118.5(3) . .
C21 C16 C17 119.8(3) . .
O1 C17 C16 121.5(2) . .
O1 C17 C18 118.1(3) . .
C16 C17 C18 120.4(3) . .
C17 C18 C22 121.2(3) . .
C19 C18 C17 117.3(3) . .
C19 C18 C22 121.5(3) . .
C18 C19 H19 118.6 . .
C20 C19 C18 122.8(3) . .
C20 C19 H19 118.6 . .
C19 C20 H20 120.4 . .
C19 C20 C21 119.2(3) . .
C21 C20 H20 120.4 . .
C16 C21 H21 119.8 . .
C20 C21 C16 120.4(3) . .
C20 C21 H21 119.8 . .
C18 C22 H22A 110.4 . .
C18 C22 H22B 110.4 . .
H22A C22 H22B 108.6 . .
C23 C22 C18 106.6(4) . .
C23 C22 H22A 110.4 . .
C23 C22 H22B 110.4 . .
C22 C23 H23A 109.5 . .
C22 C23 H23B 109.5 . .
C22 C23 H23C 109.5 . .
H23A C23 H23B 109.5 . .
H23A C23 H23C 109.5 . .
H23B C23 H23C 109.5 . .
N2 C24 H24 119.1 . .
N2 C24 C25 121.9(2) . .
C25 C24 H24 119.1 . .
C26 C25 C24 119.9(2) . .
C26 C25 C30 119.0(3) . .
C30 C25 C24 121.1(2) . .
C25 C26 H26 119.5 . .
C27 C26 C25 120.9(3) . .
C27 C26 H26 119.5 . .
C26 C27 H27 120.4 . .
C26 C27 C28 119.2(3) . .
C28 C27 H27 120.4 . .
C27 C28 H28 118.7 . .
C27 C28 C29 122.6(3) . .
C29 C28 H28 118.7 . .
C28 C29 C30 117.6(3) . .
C28 C29 C31 122.8(3) . .
C30 C29 C31 119.6(2) . .
O2 C30 C25 121.1(2) . .
O2 C30 C29 118.2(2) . .
C29 C30 C25 120.8(2) . .
C29 C31 H31A 108.7 . .
C29 C31 H31B 108.7 . .
C29 C31 C32 114.2(3) . .
H31A C31 H31B 107.6 . .
C32 C31 H31A 108.7 . .
C32 C31 H31B 108.7 . .
C31 C32 H32A 109.5 . .
C31 C32 H32B 109.5 . .
C31 C32 H32C 109.5 . .
H32A C32 H32B 109.5 . .
H32A C32 H32C 109.5 . .
H32B C32 H32C 109.5 . .

loop_
_geom_bond_atom_site_label_1
_geom_bond_atom_site_label_2
_geom_bond_distance
_geom_bond_site_symmetry_2
O1 H1 0.8200 .
O1 C17 1.351(3) .
O2 H2 0.8200 .
O2 C30 1.358(3) .
N1 C7 1.464(3) .
N1 C15 1.278(3) .
N2 C8 1.457(3) .
N2 C24 1.275(3) .
C1 C2 1.386(4) .
C1 C6 1.406(4) .
C1 C7 1.512(4) .
C2 H2A 0.9300 .
C2 C3 1.397(5) .
C3 H3 0.9300 .
C3 C4 1.378(6) .
C4 H4 0.9300 .
C4 C5 1.377(5) .
C5 H5 0.9300 .
C5 C6 1.389(4) .
C6 H6 0.9300 .
C7 H7 0.9800 .
C7 C8 1.555(4) .
C8 H8 0.9800 .
C8 C9 1.517(4) .
C9 C10 1.395(4) .
C9 C14 1.386(4) .
C10 H10 0.9300 .
C10 C11 1.388(4) .
C11 H11 0.9300 .
C11 C12 1.372(5) .
C12 H12 0.9300 .
C12 C13 1.382(5) .
C13 H13 0.9300 .
C13 C14 1.389(4) .
C14 H14 0.9300 .
C15 H15 0.9300 .
C15 C16 1.457(4) .
C16 C17 1.402(4) .
C16 C21 1.398(4) .
C17 C18 1.406(4) .
C18 C19 1.401(5) .
C18 C22 1.572(6) .
C19 H19 0.9300 .
C19 C20 1.376(6) .
C20 H20 0.9300 .
C20 C21 1.379(4) .
C21 H21 0.9300 .
C22 H22A 0.9700 .
C22 H22B 0.9700 .
C22 C23 1.455(7) .
C23 H23A 0.9600 .
C23 H23B 0.9600 .
C23 H23C 0.9600 .
C24 H24 0.9300 .
C24 C25 1.461(4) .
C25 C26 1.394(4) .
C25 C30 1.412(4) .
C26 H26 0.9300 .
C26 C27 1.377(4) .
C27 H27 0.9300 .
C27 C28 1.387(5) .
C28 H28 0.9300 .
C28 C29 1.389(4) .
C29 C30 1.404(4) .
C29 C31 1.506(4) .
C31 H31A 0.9700 .
C31 H31B 0.9700 .
C31 C32 1.519(5) .
C32 H32A 0.9600 .
C32 H32B 0.9600 .
C32 H32C 0.9600 .

loop_
_geom_torsion_atom_site_label_1
_geom_torsion_atom_site_label_2
_geom_torsion_atom_site_label_3
_geom_torsion_atom_site_label_4
_geom_torsion
_geom_torsion_site_symmetry_1
_geom_torsion_site_symmetry_2
_geom_torsion_site_symmetry_3
_geom_torsion_site_symmetry_4
O1 C17 C18 C19 -177.2(4) . . . .
O1 C17 C18 C22 5.7(6) . . . .
N1 C7 C8 N2 54.9(3) . . . .
N1 C7 C8 C9 -68.8(3) . . . .
N1 C15 C16 C17 1.0(4) . . . .
N1 C15 C16 C21 -178.9(3) . . . .
N2 C8 C9 C10 150.1(2) . . . .
N2 C8 C9 C14 -28.0(3) . . . .
N2 C24 C25 C26 -176.6(3) . . . .
N2 C24 C25 C30 2.1(4) . . . .
C1 C2 C3 C4 0.3(5) . . . .
C1 C7 C8 N2 -67.8(3) . . . .
C1 C7 C8 C9 168.4(2) . . . .
C2 C1 C6 C5 1.0(4) . . . .
C2 C1 C7 N1 135.9(2) . . . .
C2 C1 C7 C8 -101.2(3) . . . .
C2 C3 C4 C5 -0.3(5) . . . .
C3 C4 C5 C6 0.6(5) . . . .
C4 C5 C6 C1 -1.0(5) . . . .
C6 C1 C2 C3 -0.6(4) . . . .
C6 C1 C7 N1 -45.7(3) . . . .
C6 C1 C7 C8 77.2(3) . . . .
C7 N1 C15 C16 175.4(2) . . . .
C7 C1 C2 C3 177.8(3) . . . .
C7 C1 C6 C5 -177.5(3) . . . .
C7 C8 C9 C10 -86.7(3) . . . .
C7 C8 C9 C14 95.2(3) . . . .
C8 N2 C24 C25 177.6(2) . . . .
C8 C9 C10 C11 -177.2(3) . . . .
C8 C9 C14 C13 176.8(2) . . . .
C9 C10 C11 C12 -0.2(5) . . . .
C10 C9 C14 C13 -1.2(4) . . . .
C10 C11 C12 C13 -0.4(5) . . . .
C11 C12 C13 C14 0.1(5) . . . .
C12 C13 C14 C9 0.7(5) . . . .
C14 C9 C10 C11 0.9(4) . . . .
C15 N1 C7 C1 -106.0(3) . . . .
C15 N1 C7 C8 131.2(2) . . . .
C15 C16 C17 O1 0.3(4) . . . .
C15 C16 C17 C18 178.3(3) . . . .
C15 C16 C21 C20 178.4(3) . . . .
C16 C17 C18 C19 4.8(6) . . . .
C16 C17 C18 C22 -172.3(3) . . . .
C17 C16 C21 C20 -1.5(5) . . . .
C17 C18 C19 C20 -4.7(7) . . . .
C17 C18 C22 C23 -95.6(5) . . . .
C18 C19 C20 C21 1.6(7) . . . .
C19 C18 C22 C23 87.4(5) . . . .
C19 C20 C21 C16 1.6(6) . . . .
C21 C16 C17 O1 -179.8(3) . . . .
C21 C16 C17 C18 -1.8(5) . . . .
C22 C18 C19 C20 172.4(4) . . . .
C24 N2 C8 C7 132.4(3) . . . .
C24 N2 C8 C9 -102.9(3) . . . .
C24 C25 C26 C27 178.2(3) . . . .
C24 C25 C30 O2 2.2(4) . . . .
C24 C25 C30 C29 -177.4(2) . . . .
C25 C26 C27 C28 -0.2(5) . . . .
C26 C25 C30 O2 -179.2(3) . . . .
C26 C25 C30 C29 1.2(4) . . . .
C26 C27 C28 C29 0.0(5) . . . .
C27 C28 C29 C30 0.8(5) . . . .
C27 C28 C29 C31 -178.2(3) . . . .
C28 C29 C30 O2 179.0(3) . . . .
C28 C29 C30 C25 -1.4(4) . . . .
C28 C29 C31 C32 33.6(4) . . . .
C30 C25 C26 C27 -0.4(5) . . . .
C30 C29 C31 C32 -145.3(3) . . . .
C31 C29 C30 O2 -2.0(4) . . . .
C31 C29 C30 C25 177.6(3) . . . .
